data_4032198
loop_
_publ_author_name
'He, Yan'
'Hu, Zhengxi'
'Sun, Weiguang'
'Li, Qin'
'Li, Xiao-Nian'
'Zhu, Hucheng'
'Huang, Jinfeng'
'Liu, Junjun'
'Wang, Jianping'
'Xue, Yongbo'
'Zhang, Yonghui'

_publ_section_title
;
 Spiroaspertrione A, a Bridged Spirocyclic Meroterpenoid, as a Potent
 Potentiator of Oxacillin against Methicillin-Resistant Staphylococcus
 aureus from Aspergillus sp. TJ23.
;
_journal_issue 6
_journal_name_full 'The Journal of organic chemistry'
_journal_page_first 3125
_journal_page_last 3131
_journal_paper_doi 10.1021/acs.joc.7b00056
_journal_volume 82
_journal_year 2017
_chemical_absolute_configuration ad
_chemical_formula_moiety 'C25 H32 O5, 2/3(C H4 O)'
_chemical_formula_sum 'C25.66667 H34.66667 O5.66667'
_chemical_formula_weight 433.87
_space_group_crystal_system triclinic
_space_group_IT_number 1
_space_group_name_Hall 'P 1'
_space_group_name_H-M_alt 'P 1'
_symmetry_space_group_name_Hall 'P 1'
_symmetry_space_group_name_H-M 'P 1'
_atom_sites_solution_hydrogens geom
_atom_sites_solution_primary direct
_atom_sites_solution_secondary difmap
_audit_creation_method SHELXL-2014/7
_cell_angle_alpha 114.57(3)
_cell_angle_beta 97.75(3)
_cell_angle_gamma 94.55(3)
_cell_formula_units_Z 3
_cell_length_a 7.3400(15)
_cell_length_b 15.440(3)
_cell_length_c 16.480(3)
_cell_measurement_reflns_used 9428
_cell_measurement_temperature 100(2)
_cell_measurement_theta_max 70.22
_cell_measurement_theta_min 3.00
_cell_volume 1663.9(7)
_computing_cell_refinement 'Bruker SAINT'
_computing_data_collection 'Bruker APEX2'
_computing_data_reduction 'Bruker SAINT'
_computing_molecular_graphics 'Bruker SHELXTL'
_computing_publication_material 'Bruker SHELXTL'
_computing_structure_refinement 'SHELXL-2014 (Sheldrick 2014)'
_computing_structure_solution 'SHELXS-97 (Sheldrick 2008)'
_diffrn_ambient_temperature 100(2)
_diffrn_measured_fraction_theta_full 0.963
_diffrn_measured_fraction_theta_max 0.948
_diffrn_measurement_device_type 'Bruker APEX-II CCD'
_diffrn_measurement_method '\f and \w scans'
_diffrn_radiation_type CuK\a
_diffrn_radiation_wavelength 1.54178
_diffrn_reflns_av_R_equivalents 0.0603
_diffrn_reflns_av_unetI/netI 0.0602
_diffrn_reflns_Laue_measured_fraction_full 0.963
_diffrn_reflns_Laue_measured_fraction_max 0.948
_diffrn_reflns_limit_h_max 8
_diffrn_reflns_limit_h_min -8
_diffrn_reflns_limit_k_max 18
_diffrn_reflns_limit_k_min -17
_diffrn_reflns_limit_l_max 20
_diffrn_reflns_limit_l_min -20
_diffrn_reflns_number 41413
_diffrn_reflns_point_group_measured_fraction_full 0.865
_diffrn_reflns_point_group_measured_fraction_max 0.843
_diffrn_reflns_theta_full 67.679
_diffrn_reflns_theta_max 70.377
_diffrn_reflns_theta_min 3.000
_diffrn_source 'fine-focus sealed tube'
_exptl_absorpt_coefficient_mu 0.731
_exptl_absorpt_correction_type multi-scan
_exptl_absorpt_process_details sadabs
_exptl_crystal_colour colourless
_exptl_crystal_density_diffrn 1.299
_exptl_crystal_description prism
_exptl_crystal_F_000 702
_exptl_crystal_size_max 0.600
_exptl_crystal_size_mid 0.200
_exptl_crystal_size_min 0.140
_exptl_transmission_factor_max 0.7533
_exptl_transmission_factor_min 0.3721
_refine_diff_density_max 1.023
_refine_diff_density_min -0.518
_refine_diff_density_rms 0.087
_refine_ls_abs_structure_details
;
 Flack x determined using 3835 quotients [(I+)-(I-)]/[(I+)+(I-)]
 (Parsons, Flack and Wagner, Acta Cryst. B69 (2013) 249-259).
;
_refine_ls_abs_structure_Flack 0.02(11)
_refine_ls_extinction_method none
_refine_ls_goodness_of_fit_ref 1.047
_refine_ls_hydrogen_treatment constr
_refine_ls_matrix_type full
_refine_ls_number_parameters 869
_refine_ls_number_reflns 10684
_refine_ls_number_restraints 39
_refine_ls_restrained_S_all 1.061
_refine_ls_R_factor_all 0.0672
_refine_ls_R_factor_gt 0.0648
_refine_ls_shift/su_max 0.001
_refine_ls_shift/su_mean 0.000
_refine_ls_structure_factor_coef Fsqd
_refine_ls_weighting_details 'w=1/[\s^2^(Fo^2^)+(0.1325P)^2^+0.5193P] where P=(Fo^2^+2Fc^2^)/3'
_refine_ls_weighting_scheme calc
_refine_ls_wR_factor_gt 0.1746
_refine_ls_wR_factor_ref 0.1779
_reflns_Friedel_coverage 0.779
_reflns_Friedel_fraction_full 0.767
_reflns_Friedel_fraction_max 0.738
_reflns_number_gt 10108
_reflns_number_total 10684
_reflns_threshold_expression 'I > 2\s(I)'
_cod_data_source_file jo7b00056_si_003.cif
_cod_data_source_block cu_zyh_hy2184_0m
_cod_depositor_comments
;
Adding full bibliography for 4032197--4032198.cif.

2020-08-12
Z value and formula fixed to values more according to usual
chemical conventions.                 miguel
;
_cod_original_formula_sum 'C77 H104 O17'
_cod_original_formula_weight 1301.60
_cod_original_formula_moiety '3(C25 H32 O5), 2(C H4 O)'
_cod_original_formula_units_Z 1
_cod_database_code 4032198
_shelx_shelxl_version_number 2014/7
_shelx_space_group_comment
;
The symmetry employed for this shelxl refinement is uniquely defined
by the following loop, which should always be used as a source of
symmetry information in preference to the above space-group names.
They are only intended as comments.
;
_shelx_estimated_absorpt_t_min 0.668
_shelx_estimated_absorpt_t_max 0.905

loop_
_space_group_symop_operation_xyz
'x, y, z'

loop_
_atom_site_label
_atom_site_type_symbol
_atom_site_fract_x
_atom_site_fract_y
_atom_site_fract_z
_atom_site_U_iso_or_equiv
_atom_site_adp_type
_atom_site_occupancy
_atom_site_site_symmetry_order
_atom_site_calc_flag
_atom_site_refinement_flags_posn
_atom_site_refinement_flags_adp
O1 O 0.0785(5) -0.0417(3) 0.2753(3) 0.0373(9) Uani 1 1 d . .
C3 C 0.4793(6) 0.2343(3) 0.7138(3) 0.0230(9) Uani 1 1 d . .
O2 O 0.3558(5) 0.0864(3) 0.4654(2) 0.0300(7) Uani 1 1 d . .
H2 H 0.4054 0.1166 0.5204 0.045 Uiso 1 1 calc R U
C4 C 0.6717(6) 0.2898(3) 0.7635(3) 0.0206(9) Uani 1 1 d . .
O5 O 0.4529(5) 0.3068(3) 0.5728(2) 0.0346(8) Uani 1 1 d . .
C14 C 0.7310(9) 0.2512(4) 0.8335(4) 0.0402(14) Uani 1 1 d . .
H14A H 0.6321 0.2532 0.8683 0.060 Uiso 1 1 calc R U
H14B H 0.8451 0.2912 0.8747 0.060 Uiso 1 1 calc R U
H14C H 0.7538 0.1847 0.8021 0.060 Uiso 1 1 calc R U
O4 O 0.3032(5) 0.3433(2) 0.4672(2) 0.0267(7) Uani 1 1 d . .
C15 C 0.8035(7) 0.2641(3) 0.6946(4) 0.0365(12) Uani 1 1 d . .
H15A H 0.9312 0.2933 0.7264 0.055 Uiso 1 1 calc R U
H15B H 0.7665 0.2886 0.6497 0.055 Uiso 1 1 calc R U
H15C H 0.7968 0.1939 0.6639 0.055 Uiso 1 1 calc R U
O6 O -0.1820(5) 0.3461(3) 0.0787(2) 0.0294(7) Uani 1 1 d . .
C5 C 0.6616(5) 0.3988(3) 0.8018(3) 0.0173(8) Uani 1 1 d . .
H5 H 0.6231 0.4109 0.7474 0.021 Uiso 1 1 calc R U
O3 O 0.4576(5) 0.1537(2) 0.6513(2) 0.0285(7) Uani 1 1 d . .
C10 C 0.5117(6) 0.4340(3) 0.8610(3) 0.0218(9) Uani 1 1 d . .
C1 C 0.3358(7) 0.3651(4) 0.8183(4) 0.0306(11) Uani 1 1 d . .
H1 H 0.2265 0.3852 0.8410 0.037 Uiso 1 1 calc R U
O1' O 0.7323(5) 0.6066(2) 0.6536(2) 0.0284(7) Uani 1 1 d . .
O8' O 0.7814(5) 0.7602(2) 0.6800(2) 0.0326(8) Uani 1 1 d . .
C13 C 0.5673(9) 0.4466(4) 0.9596(3) 0.0370(12) Uani 1 1 d . .
H13A H 0.4685 0.4717 0.9935 0.056 Uiso 1 1 calc R U
H13B H 0.6833 0.4919 0.9888 0.056 Uiso 1 1 calc R U
H13C H 0.5854 0.3842 0.9591 0.056 Uiso 1 1 calc R U
C9 C 0.4756(7) 0.5340(3) 0.8643(3) 0.0261(10) Uani 1 1 d . .
H9 H 0.4156 0.5668 0.9179 0.031 Uiso 1 1 calc R U
O6' O 0.5532(5) 0.8458(3) 0.8202(3) 0.0317(8) Uani 1 1 d . .
H6' H 0.6209 0.8866 0.8117 0.048 Uiso 1 1 calc R U
C29 C 0.4681(6) 0.1098(4) 0.4118(3) 0.0264(9) Uani 1 1 d . U
H29 H 0.6011 0.1067 0.4320 0.032 Uiso 1 1 calc R U
C28 C 0.0010(6) 0.1547(4) 0.3852(3) 0.0271(10) Uani 1 1 d . .
H28A H -0.0530 0.2119 0.3887 0.041 Uiso 1 1 calc R U
H28B H 0.0747 0.1683 0.4446 0.041 Uiso 1 1 calc R U
H28C H -0.0990 0.1009 0.3681 0.041 Uiso 1 1 calc R U
C30 C 0.1253(5) 0.1282(3) 0.3146(3) 0.0207(9) Uani 1 1 d . .
C31 C 0.0285(6) 0.1172(3) 0.2214(3) 0.0218(9) Uani 1 1 d . U
H31A H -0.0684 0.0596 0.1922 0.026 Uiso 1 1 calc R U
H31B H -0.0297 0.1747 0.2274 0.026 Uiso 1 1 calc R U
C32 C 0.3992(7) 0.0336(3) 0.3132(3) 0.0272(10) Uani 1 1 d . .
C33 C 0.4591(9) -0.0630(4) 0.2993(4) 0.0409(13) Uani 1 1 d . .
H33A H 0.4050 -0.0862 0.3391 0.061 Uiso 1 1 calc R U
H33B H 0.5950 -0.0553 0.3139 0.061 Uiso 1 1 calc R U
H33C H 0.4157 -0.1096 0.2358 0.061 Uiso 1 1 calc R U
C34 C 0.1896(7) 0.0306(3) 0.2991(3) 0.0265(10) Uani 1 1 d . .
C35 C 0.4722(6) 0.0718(4) 0.2484(3) 0.0270(10) Uani 1 1 d . .
H35A H 0.6067 0.0966 0.2705 0.032 Uiso 1 1 calc R U
H35B H 0.4575 0.0177 0.1873 0.032 Uiso 1 1 calc R U
C36 C 0.1852(6) 0.1063(3) 0.1664(3) 0.0201(8) Uani 1 1 d . .
H36 H 0.1900 0.0359 0.1333 0.024 Uiso 1 1 calc R U
C37 C 0.3705(5) 0.1528(3) 0.2404(3) 0.0186(8) Uani 1 1 d . .
C38 C 0.5095(6) 0.2181(3) 0.2201(3) 0.0230(9) Uani 1 1 d . .
H38A H 0.5828 0.1764 0.1774 0.028 Uiso 1 1 calc R U
H38B H 0.5971 0.2594 0.2773 0.028 Uiso 1 1 calc R U
C40 C 0.2765(7) 0.0950(4) 0.0209(3) 0.0296(10) Uani 1 1 d . .
H40A H 0.2311 0.0257 -0.0083 0.044 Uiso 1 1 calc R U
H40B H 0.4076 0.1064 0.0495 0.044 Uiso 1 1 calc R U
H40C H 0.2643 0.1203 -0.0249 0.044 Uiso 1 1 calc R U
C39 C 0.1600(6) 0.1470(3) 0.0944(3) 0.0207(9) Uani 1 1 d . .
C41 C -0.1467(6) 0.1851(3) 0.0404(3) 0.0256(9) Uani 1 1 d . .
H41 H -0.2737 0.1627 0.0123 0.031 Uiso 1 1 calc R U
C42 C -0.0407(6) 0.1225(3) 0.0486(3) 0.0246(9) Uani 1 1 d . .
H42 H -0.0960 0.0569 0.0234 0.029 Uiso 1 1 calc R U
C43 C -0.0751(6) 0.2883(3) 0.0733(3) 0.0221(9) Uani 1 1 d . .
C44 C 0.1369(6) 0.3157(3) 0.0941(3) 0.0208(8) Uani 1 1 d . .
C45 C 0.1920(6) 0.4245(3) 0.1533(3) 0.0269(9) Uani 1 1 d . .
H45A H 0.1148 0.4597 0.1281 0.040 Uiso 1 1 calc R U
H45B H 0.3233 0.4435 0.1544 0.040 Uiso 1 1 calc R U
H45C H 0.1731 0.4398 0.2153 0.040 Uiso 1 1 calc R U
C46 C 0.1968(6) 0.2925(4) 0.0017(3) 0.0277(10) Uani 1 1 d . .
H46A H 0.1266 0.2308 -0.0441 0.042 Uiso 1 1 calc R U
H46B H 0.3301 0.2884 0.0075 0.042 Uiso 1 1 calc R U
H46C H 0.1715 0.3436 -0.0170 0.042 Uiso 1 1 calc R U
C47 C 0.6600(9) 0.6808(4) 0.1664(3) 0.0386(13) Uani 1 1 d . .
H47A H 0.6018 0.7390 0.1790 0.058 Uiso 1 1 calc R U
H47B H 0.5670 0.6237 0.1293 0.058 Uiso 1 1 calc R U
H47C H 0.7614 0.6818 0.1336 0.058 Uiso 1 1 calc R U
C48 C 0.2165(6) 0.2578(3) 0.1447(3) 0.0189(8) Uani 1 1 d . .
H48 H 0.1597 0.2782 0.2004 0.023 Uiso 1 1 calc R U
C49 C 0.7364(7) 0.6777(3) 0.2550(3) 0.0251(9) Uani 1 1 d . .
C50 C 0.5869(6) 0.6735(3) 0.3095(3) 0.0244(10) Uani 1 1 d . .
C51 C 0.8260(6) 0.5854(3) 0.2392(3) 0.0229(9) Uani 1 1 d . .
H51 H 0.9105 0.5759 0.1944 0.028 Uiso 1 1 calc R U
C52 C 0.9399(6) 0.6021(3) 0.3311(3) 0.0198(8) Uani 1 1 d . .
H52 H 1.0718 0.6251 0.3321 0.024 Uiso 1 1 calc R U
C53 C 0.9409(6) 0.5194(3) 0.3561(3) 0.0227(9) Uani 1 1 d . .
C54 C 0.9651(6) 0.6586(3) 0.4894(3) 0.0213(8) Uani 1 1 d . .
H54A H 1.0939 0.6931 0.5143 0.026 Uiso 1 1 calc R U
H54B H 0.8924 0.6781 0.5390 0.026 Uiso 1 1 calc R U
C55 C 0.8758(5) 0.6809(3) 0.4121(3) 0.0172(8) Uani 1 1 d . .
C56 C 0.6603(5) 0.6727(3) 0.4011(3) 0.0203(9) Uani 1 1 d . .
C57 C 0.6398(5) 0.7708(3) 0.4753(3) 0.0215(9) Uani 1 1 d . .
H57A H 0.5115 0.7851 0.4660 0.026 Uiso 1 1 calc R U
H57B H 0.6696 0.7721 0.5362 0.026 Uiso 1 1 calc R U
C58 C 0.5540(6) 0.5883(3) 0.4081(3) 0.0277(10) Uani 1 1 d . .
H58A H 0.5979 0.5897 0.4675 0.042 Uiso 1 1 calc R U
H58B H 0.5746 0.5279 0.3601 0.042 Uiso 1 1 calc R U
H58C H 0.4209 0.5930 0.4011 0.042 Uiso 1 1 calc R U
C59 C 0.8906(6) 0.7640(3) 0.3148(3) 0.0226(9) Uani 1 1 d . .
H59A H 0.8542 0.8227 0.3108 0.027 Uiso 1 1 calc R U
H59B H 1.0072 0.7519 0.2907 0.027 Uiso 1 1 calc R U
C60 C 0.9276(5) 0.7822(3) 0.4161(3) 0.0167(8) Uani 1 1 d . .
C61 C 0.7794(5) 0.8436(3) 0.4654(3) 0.0161(8) Uani 1 1 d . U
H61 H 0.7128 0.8672 0.4233 0.019 Uiso 1 1 calc R U
C62 C 1.1299(5) 0.8303(3) 0.4570(3) 0.0208(8) Uani 1 1 d . .
H62A H 1.1591 0.8773 0.4325 0.025 Uiso 1 1 calc R U
H62B H 1.2109 0.7802 0.4354 0.025 Uiso 1 1 calc R U
C63 C 1.1828(5) 0.8832(3) 0.5623(3) 0.0207(9) Uani 1 1 d . .
H63A H 1.2590 0.8447 0.5846 0.025 Uiso 1 1 calc R U
H63B H 1.2593 0.9462 0.5799 0.025 Uiso 1 1 calc R U
C64 C 1.0113(5) 0.8998(3) 0.6080(3) 0.0157(8) Uani 1 1 d . U
H64 H 0.9548 0.8341 0.5976 0.019 Uiso 1 1 calc R U
C65 C 0.8642(5) 0.9327(3) 0.5558(3) 0.0156(8) Uani 1 1 d . .
C66 C 0.9399(6) 1.0159(3) 0.5343(3) 0.0238(9) Uani 1 1 d . .
H66A H 0.8356 1.0412 0.5125 0.036 Uiso 1 1 calc R U
H66B H 1.0162 0.9916 0.4874 0.036 Uiso 1 1 calc R U
H66C H 1.0158 1.0673 0.5895 0.036 Uiso 1 1 calc R U
C67 C 0.7096(5) 0.9655(3) 0.6071(3) 0.0180(8) Uani 1 1 d . .
H67 H 0.6028 0.9783 0.5770 0.022 Uiso 1 1 calc R U
C68 C 0.7127(6) 0.9778(3) 0.6929(3) 0.0198(8) Uani 1 1 d . .
H68 H 0.6050 0.9942 0.7186 0.024 Uiso 1 1 calc R U
C69 C 0.8744(6) 0.9671(3) 0.7484(3) 0.0219(9) Uani 1 1 d . .
C70 C 1.0570(6) 0.9580(3) 0.7127(3) 0.0183(8) Uani 1 1 d . .
C71 C 1.1503(6) 1.0636(3) 0.7468(3) 0.0246(9) Uani 1 1 d . .
H71A H 1.0585 1.1017 0.7351 0.037 Uiso 1 1 calc R U
H71B H 1.2528 1.0653 0.7148 0.037 Uiso 1 1 calc R U
H71C H 1.1987 1.0906 0.8122 0.037 Uiso 1 1 calc R U
C72 C 1.1824(6) 0.9069(3) 0.7547(3) 0.0270(10) Uani 1 1 d . .
H72A H 1.1999 0.9404 0.8211 0.041 Uiso 1 1 calc R U
H72B H 1.3033 0.9075 0.7359 0.041 Uiso 1 1 calc R U
H72C H 1.1241 0.8401 0.7342 0.041 Uiso 1 1 calc R U
C11 C 0.3455(6) 0.5279(4) 0.7804(4) 0.0286(10) Uani 1 1 d . .
H11A H 0.2149 0.5275 0.7895 0.034 Uiso 1 1 calc R U
H11B H 0.3537 0.4692 0.7258 0.034 Uiso 1 1 calc R U
O10 O 0.8649(5) 0.9722(2) 0.8241(2) 0.0285(7) Uani 1 1 d . .
C6 C 0.8501(6) 0.4628(3) 0.8492(3) 0.0244(9) Uani 1 1 d . U
H6A H 0.9302 0.4532 0.8033 0.029 Uiso 1 1 calc R U
H6B H 0.9106 0.4415 0.8938 0.029 Uiso 1 1 calc R U
O11 O 0.4237(5) 0.6731(2) 0.2852(2) 0.0344(9) Uani 1 1 d . .
C7 C 0.8390(7) 0.5712(3) 0.8987(3) 0.0271(10) Uani 1 1 d . .
H7A H 0.9396 0.6071 0.8855 0.032 Uiso 1 1 calc R U
H7B H 0.8641 0.5901 0.9649 0.032 Uiso 1 1 calc R U
O12 O 0.6799(5) 0.5063(2) 0.2036(2) 0.0289(7) Uani 1 1 d . .
H12 H 0.7173 0.4568 0.1682 0.043 Uiso 1 1 calc R U
C8 C 0.6534(6) 0.6037(3) 0.8750(3) 0.0197(8) Uani 1 1 d . .
O13 O 0.9308(5) 0.4339(2) 0.3103(2) 0.0295(7) Uani 1 1 d . .
C12 C 0.6531(9) 0.7059(3) 0.9532(3) 0.0334(11) Uani 1 1 d . .
H12A H 0.5978 0.6983 1.0018 0.040 Uiso 1 1 calc R U
H12B H 0.7831 0.7382 0.9794 0.040 Uiso 1 1 calc R U
O14 O 0.9640(5) 0.5542(2) 0.4488(2) 0.0273(7) Uani 1 1 d . .
C2' C 0.6288(5) 0.6191(3) 0.7871(3) 0.0143(8) Uani 1 1 d . .
O4' O 0.2167(6) 0.7204(3) 0.8612(4) 0.0519(12) Uani 1 1 d . .
C2 C 0.3193(6) 0.2767(3) 0.7502(4) 0.0313(11) Uani 1 1 d . .
H2A H 0.1988 0.2400 0.7244 0.038 Uiso 1 1 calc R U
C1' C 0.6971(6) 0.5509(3) 0.7047(3) 0.0200(8) Uani 1 1 d . .
H1'1 H 0.8124 0.5292 0.7230 0.024 Uiso 1 1 calc R U
H1'2 H 0.6017 0.4937 0.6678 0.024 Uiso 1 1 calc R U
C7' C 0.7399(5) 0.7151(3) 0.8036(3) 0.0169(8) Uani 1 1 d . .
H7' H 0.8687 0.7175 0.8343 0.020 Uiso 1 1 calc R U
C8' C 0.7524(6) 0.7018(3) 0.7085(3) 0.0229(9) Uani 1 1 d . .
C6' C 0.6648(6) 0.8041(3) 0.8667(3) 0.0237(9) Uani 1 1 d . .
H6'1 H 0.7712 0.8535 0.9096 0.028 Uiso 1 1 calc R U
C5' C 0.5442(8) 0.7701(3) 0.9208(4) 0.0328(11) Uani 1 1 d . .
C10' C 0.4995(11) 0.8569(4) 1.0004(4) 0.0499(17) Uani 1 1 d . .
H10A H 0.4459 0.9007 0.9781 0.075 Uiso 1 1 calc R U
H10B H 0.6139 0.8908 1.0448 0.075 Uiso 1 1 calc R U
H10C H 0.4101 0.8347 1.0294 0.075 Uiso 1 1 calc R U
C9' C 0.3238(7) 0.6200(4) 0.6825(4) 0.0361(12) Uani 1 1 d . U
H9'1 H 0.3728 0.6795 0.6799 0.054 Uiso 1 1 calc R U
H9'2 H 0.1891 0.6164 0.6801 0.054 Uiso 1 1 calc R U
H9'3 H 0.3498 0.5644 0.6309 0.054 Uiso 1 1 calc R U
C4' C 0.3750(8) 0.7070(4) 0.8530(4) 0.0361(12) Uani 1 1 d . .
C24 C 0.4041(6) 0.2879(3) 0.4923(3) 0.0247(9) Uani 1 1 d . .
C3' C 0.4167(6) 0.6194(3) 0.7710(3) 0.0248(9) Uani 1 1 d . .
C025 C 0.4269(6) 0.2843(3) 0.1797(3) 0.0224(9) Uani 1 1 d . .
H02A H 0.4542 0.3516 0.2270 0.027 Uiso 1 1 calc R U
H02B H 0.4895 0.2808 0.1291 0.027 Uiso 1 1 calc R U
C25 C 0.4509(6) 0.2081(3) 0.4115(3) 0.0214(9) Uani 1 1 d . .
H25 H 0.5731 0.2320 0.4019 0.026 Uiso 1 1 calc R U
C26 C 0.2674(6) 0.3061(3) 0.3682(3) 0.0216(9) Uani 1 1 d . .
H26A H 0.3523 0.3436 0.3486 0.026 Uiso 1 1 calc R U
H26B H 0.1375 0.3093 0.3454 0.026 Uiso 1 1 calc R U
C27 C 0.3031(5) 0.2004(3) 0.3326(3) 0.0184(8) Uani 1 1 d . .
O1S O 0.8030(7) 0.3569(3) 0.4307(4) 0.0561(12) Uani 1 1 d . .
H1S H 0.8506 0.3867 0.4043 0.084 Uiso 1 1 calc R U
O2S O 0.1642(12) 0.6312(6) 0.1127(7) 0.112(3) Uani 1 1 d . .
H2S H 0.2467 0.6326 0.1541 0.168 Uiso 1 1 calc R U
C1S C 0.8879(9) 0.3987(4) 0.5226(4) 0.0417(13) Uani 1 1 d . .
H1S1 H 1.0171 0.3866 0.5281 0.063 Uiso 1 1 calc R U
H1S2 H 0.8203 0.3703 0.5553 0.063 Uiso 1 1 calc R U
H1S3 H 0.8855 0.4683 0.5488 0.063 Uiso 1 1 calc R U
C2S C 0.1778(13) 0.7162(7) 0.1113(8) 0.084(3) Uani 1 1 d . .
H2S1 H 0.0614 0.7424 0.1219 0.126 Uiso 1 1 calc R U
H2S2 H 0.2015 0.7094 0.0519 0.126 Uiso 1 1 calc R U
H2S3 H 0.2806 0.7600 0.1589 0.126 Uiso 1 1 calc R U

loop_
_atom_site_aniso_label
_atom_site_aniso_U_11
_atom_site_aniso_U_22
_atom_site_aniso_U_33
_atom_site_aniso_U_23
_atom_site_aniso_U_13
_atom_site_aniso_U_12
O1 0.042(2) 0.0262(18) 0.042(2) 0.0240(16) -0.0163(16) -0.0144(15)
C3 0.023(2) 0.018(2) 0.034(2) 0.0217(19) -0.0105(17) -0.0036(16)
O2 0.0326(17) 0.0305(17) 0.0272(16) 0.0207(14) -0.0130(13) -0.0092(13)
C4 0.0168(19) 0.0112(18) 0.029(2) 0.0091(17) -0.0117(16) -0.0010(14)
O5 0.045(2) 0.0313(18) 0.0215(15) 0.0165(14) -0.0174(14) -0.0151(15)
C14 0.057(3) 0.015(2) 0.037(3) 0.012(2) -0.029(2) 0.004(2)
O4 0.0350(17) 0.0226(15) 0.0193(15) 0.0117(13) -0.0095(12) -0.0043(13)
C15 0.023(2) 0.020(2) 0.052(3) 0.004(2) 0.000(2) -0.0005(17)
O6 0.0298(17) 0.0334(18) 0.0255(15) 0.0146(14) -0.0054(12) 0.0144(14)
C5 0.0154(18) 0.0126(18) 0.0220(19) 0.0102(16) -0.0103(14) -0.0006(14)
O3 0.0383(18) 0.0177(15) 0.0242(15) 0.0125(13) -0.0148(13) -0.0096(13)
C10 0.030(2) 0.019(2) 0.028(2) 0.0209(18) 0.0037(17) 0.0078(17)
C1 0.025(2) 0.028(2) 0.061(3) 0.038(2) 0.015(2) 0.0090(19)
O1' 0.0475(19) 0.0159(14) 0.0221(15) 0.0103(13) 0.0059(13) -0.0053(13)
O8' 0.050(2) 0.0213(16) 0.0296(17) 0.0158(14) 0.0096(15) -0.0059(14)
C13 0.072(4) 0.020(2) 0.025(2) 0.017(2) 0.006(2) 0.008(2)
C9 0.032(2) 0.022(2) 0.038(2) 0.024(2) 0.0109(19) 0.0080(18)
O6' 0.0355(18) 0.0277(17) 0.049(2) 0.0319(16) 0.0086(15) 0.0109(14)
C29 0.0246(19) 0.031(2) 0.0256(19) 0.0207(17) -0.0130(15) -0.0011(16)
C28 0.019(2) 0.032(2) 0.029(2) 0.020(2) -0.0102(16) -0.0104(17)
C30 0.0157(19) 0.023(2) 0.023(2) 0.0168(17) -0.0151(15) -0.0106(16)
C31 0.0154(17) 0.0239(19) 0.0218(18) 0.0127(16) -0.0142(14) -0.0072(14)
C32 0.032(2) 0.025(2) 0.026(2) 0.019(2) -0.0143(18) 0.0008(18)
C33 0.052(3) 0.031(3) 0.044(3) 0.025(2) -0.007(2) 0.010(2)
C34 0.033(2) 0.024(2) 0.023(2) 0.0178(19) -0.0124(17) -0.0061(18)
C35 0.025(2) 0.029(2) 0.030(2) 0.020(2) -0.0101(17) 0.0061(18)
C36 0.0195(19) 0.0183(19) 0.0183(18) 0.0098(16) -0.0143(15) -0.0012(15)
C37 0.0155(18) 0.023(2) 0.0192(19) 0.0142(17) -0.0093(14) 0.0022(15)
C38 0.0149(18) 0.032(2) 0.027(2) 0.0215(19) -0.0073(15) 0.0012(16)
C40 0.039(3) 0.030(2) 0.020(2) 0.0117(19) -0.0035(18) 0.012(2)
C39 0.024(2) 0.018(2) 0.0208(19) 0.0125(17) -0.0062(16) 0.0023(16)
C41 0.018(2) 0.032(2) 0.026(2) 0.0184(19) -0.0103(16) -0.0013(17)
C42 0.027(2) 0.024(2) 0.0178(19) 0.0110(18) -0.0142(16) -0.0047(17)
C43 0.025(2) 0.026(2) 0.0163(18) 0.0121(17) -0.0043(15) 0.0066(17)
C44 0.020(2) 0.024(2) 0.024(2) 0.0174(18) -0.0010(15) 0.0045(16)
C45 0.026(2) 0.022(2) 0.038(2) 0.019(2) 0.0010(18) 0.0048(17)
C46 0.029(2) 0.042(3) 0.029(2) 0.030(2) 0.0026(18) 0.013(2)
C47 0.065(4) 0.026(2) 0.020(2) 0.0102(19) -0.011(2) 0.019(2)
C48 0.0188(19) 0.019(2) 0.0192(18) 0.0115(16) -0.0050(14) 0.0004(15)
C49 0.035(2) 0.018(2) 0.0182(19) 0.0076(17) -0.0092(17) 0.0067(18)
C50 0.026(2) 0.0157(19) 0.023(2) 0.0037(17) -0.0126(16) 0.0063(16)
C51 0.030(2) 0.0158(19) 0.022(2) 0.0097(17) -0.0042(16) 0.0032(16)
C52 0.0204(19) 0.021(2) 0.0205(19) 0.0127(17) -0.0027(15) 0.0053(15)
C53 0.025(2) 0.026(2) 0.024(2) 0.0171(19) -0.0002(16) 0.0089(16)
C54 0.021(2) 0.021(2) 0.025(2) 0.0165(17) -0.0047(15) 0.0019(15)
C55 0.0131(18) 0.0189(19) 0.0200(19) 0.0122(16) -0.0072(14) 0.0005(14)
C56 0.0128(19) 0.022(2) 0.0211(19) 0.0072(17) -0.0064(14) 0.0005(15)
C57 0.0126(18) 0.017(2) 0.026(2) 0.0043(17) -0.0048(15) -0.0022(14)
C58 0.023(2) 0.020(2) 0.031(2) 0.0062(18) -0.0018(17) -0.0068(16)
C59 0.033(2) 0.018(2) 0.019(2) 0.0139(17) -0.0056(17) 0.0044(17)
C60 0.0141(18) 0.0176(19) 0.0189(18) 0.0115(16) -0.0071(14) 0.0013(15)
C61 0.0149(12) 0.0168(13) 0.0169(12) 0.0095(10) -0.0048(10) 0.0034(10)
C62 0.0146(19) 0.023(2) 0.026(2) 0.0145(17) -0.0016(15) -0.0007(15)
C63 0.0101(17) 0.025(2) 0.027(2) 0.0152(18) -0.0076(15) -0.0023(15)
C64 0.0099(15) 0.0144(16) 0.0205(17) 0.0104(14) -0.0103(13) -0.0052(13)
C65 0.0106(17) 0.0146(17) 0.0205(18) 0.0103(15) -0.0069(13) -0.0015(13)
C66 0.025(2) 0.019(2) 0.032(2) 0.0179(18) -0.0030(17) 0.0013(17)
C67 0.0155(18) 0.0118(17) 0.026(2) 0.0105(16) -0.0060(15) 0.0000(14)
C68 0.0188(19) 0.0133(18) 0.026(2) 0.0091(16) -0.0008(15) -0.0038(14)
C69 0.028(2) 0.0116(18) 0.023(2) 0.0093(16) -0.0039(16) -0.0088(15)
C70 0.0175(18) 0.0134(18) 0.022(2) 0.0114(16) -0.0108(14) -0.0054(14)
C71 0.026(2) 0.0141(19) 0.028(2) 0.0109(17) -0.0107(17) -0.0113(16)
C72 0.028(2) 0.026(2) 0.025(2) 0.0161(19) -0.0163(17) -0.0016(17)
C11 0.0135(19) 0.032(2) 0.054(3) 0.033(2) -0.0013(18) 0.0011(17)
O10 0.0420(19) 0.0201(15) 0.0221(15) 0.0115(13) 0.0001(13) -0.0066(13)
C6 0.0195(18) 0.0160(18) 0.034(2) 0.0143(16) -0.0158(15) 0.0003(14)
O11 0.0228(17) 0.0283(17) 0.0347(17) 0.0045(15) -0.0203(13) 0.0043(13)
C7 0.032(2) 0.016(2) 0.027(2) 0.0130(18) -0.0200(17) -0.0043(17)
O12 0.0340(17) 0.0176(15) 0.0264(16) 0.0044(13) -0.0066(13) 0.0059(13)
C8 0.032(2) 0.0156(19) 0.0157(18) 0.0126(16) -0.0017(15) 0.0044(16)
O13 0.0404(19) 0.0220(16) 0.0345(17) 0.0198(15) 0.0053(14) 0.0111(14)
C12 0.064(3) 0.017(2) 0.026(2) 0.0140(19) 0.010(2) 0.009(2)
O14 0.0418(19) 0.0243(16) 0.0238(15) 0.0195(14) -0.0025(13) 0.0113(14)
C2' 0.0135(18) 0.0147(18) 0.0168(18) 0.0126(15) -0.0075(13) -0.0016(14)
O4' 0.036(2) 0.047(2) 0.104(4) 0.054(3) 0.033(2) 0.0243(19)
C2 0.014(2) 0.027(2) 0.064(3) 0.035(2) -0.0037(19) -0.0024(17)
C1' 0.024(2) 0.0159(19) 0.0224(19) 0.0134(17) -0.0014(15) -0.0034(15)
C7' 0.0165(18) 0.0160(19) 0.0206(18) 0.0134(16) -0.0045(14) -0.0025(14)
C8' 0.024(2) 0.020(2) 0.026(2) 0.0141(18) 0.0003(16) -0.0064(16)
C6' 0.033(2) 0.019(2) 0.027(2) 0.0177(18) 0.0027(18) 0.0070(17)
C5' 0.053(3) 0.020(2) 0.041(3) 0.023(2) 0.021(2) 0.016(2)
C10' 0.091(5) 0.026(3) 0.050(3) 0.023(3) 0.038(3) 0.023(3)
C9' 0.019(2) 0.040(3) 0.053(3) 0.035(2) -0.0214(19) -0.0071(18)
C4' 0.039(3) 0.033(3) 0.066(4) 0.043(3) 0.025(3) 0.018(2)
C24 0.026(2) 0.025(2) 0.022(2) 0.0158(18) -0.0132(16) -0.0110(17)
C3' 0.0124(19) 0.028(2) 0.045(3) 0.030(2) -0.0047(17) -0.0018(16)
C025 0.020(2) 0.028(2) 0.0232(19) 0.0188(18) -0.0068(15) -0.0009(16)
C25 0.0157(19) 0.028(2) 0.0209(19) 0.0183(18) -0.0130(15) -0.0086(16)
C26 0.024(2) 0.025(2) 0.0151(19) 0.0130(17) -0.0115(15) -0.0033(16)
C27 0.0153(18) 0.020(2) 0.0183(19) 0.0137(16) -0.0126(14) -0.0091(15)
O1S 0.054(3) 0.045(2) 0.074(3) 0.036(2) 0.001(2) -0.009(2)
O2S 0.094(6) 0.101(6) 0.143(8) 0.078(6) -0.038(5) -0.021(4)
C1S 0.045(3) 0.030(3) 0.051(3) 0.017(2) 0.014(3) 0.000(2)
C2S 0.062(5) 0.066(5) 0.097(7) 0.029(5) -0.039(5) -0.008(4)

loop_
_atom_type_symbol
_atom_type_description
_atom_type_scat_dispersion_real
_atom_type_scat_dispersion_imag
_atom_type_scat_source
C C 0.0181 0.0091 'International Tables Vol C Tables 4.2.6.8 and 6.1.1.4'
H H 0.0000 0.0000 'International Tables Vol C Tables 4.2.6.8 and 6.1.1.4'
O O 0.0492 0.0322 'International Tables Vol C Tables 4.2.6.8 and 6.1.1.4'

loop_
_geom_angle_atom_site_label_1
_geom_angle_atom_site_label_2
_geom_angle_atom_site_label_3
_geom_angle
O3 C3 C2 120.6(4)
O3 C3 C4 121.8(4)
C2 C3 C4 117.3(4)
C29 O2 H2 109.5
C3 C4 C14 105.3(4)
C3 C4 C15 108.0(4)
C14 C4 C15 109.0(4)
C3 C4 C5 108.8(3)
C14 C4 C5 116.2(4)
C15 C4 C5 109.2(4)
C4 C14 H14A 109.5
C4 C14 H14B 109.5
H14A C14 H14B 109.5
C4 C14 H14C 109.5
H14A C14 H14C 109.5
H14B C14 H14C 109.5
C24 O4 C26 110.1(4)
C4 C15 H15A 109.5
C4 C15 H15B 109.5
H15A C15 H15B 109.5
C4 C15 H15C 109.5
H15A C15 H15C 109.5
H15B C15 H15C 109.5
C6 C5 C4 113.9(3)
C6 C5 C10 110.7(3)
C4 C5 C10 115.8(4)
C6 C5 H5 105.1
C4 C5 H5 105.1
C10 C5 H5 105.1
C1 C10 C13 108.4(4)
C1 C10 C5 109.6(4)
C13 C10 C5 114.2(4)
C1 C10 C9 108.6(4)
C13 C10 C9 108.3(4)
C5 C10 C9 107.6(3)
C2 C1 C10 125.0(4)
C2 C1 H1 117.5
C10 C1 H1 117.5
C8' O1' C1' 110.1(3)
C10 C13 H13A 109.5
C10 C13 H13B 109.5
H13A C13 H13B 109.5
C10 C13 H13C 109.5
H13A C13 H13C 109.5
H13B C13 H13C 109.5
C11 C9 C8 104.7(3)
C11 C9 C10 114.5(4)
C8 C9 C10 115.3(4)
C11 C9 H9 107.3
C8 C9 H9 107.3
C10 C9 H9 107.3
C6' O6' H6' 109.5
O2 C29 C25 114.4(4)
O2 C29 C32 106.4(4)
C25 C29 C32 106.4(4)
O2 C29 H29 109.8
C25 C29 H29 109.8
C32 C29 H29 109.8
C30 C28 H28A 109.5
C30 C28 H28B 109.5
H28A C28 H28B 109.5
C30 C28 H28C 109.5
H28A C28 H28C 109.5
H28B C28 H28C 109.5
C28 C30 C31 113.6(4)
C28 C30 C34 110.0(4)
C31 C30 C34 106.5(3)
C28 C30 C27 118.0(4)
C31 C30 C27 101.1(3)
C34 C30 C27 106.8(4)
C36 C31 C30 104.5(3)
C36 C31 H31A 110.9
C30 C31 H31A 110.9
C36 C31 H31B 110.9
C30 C31 H31B 110.9
H31A C31 H31B 108.9
C34 C32 C33 113.4(4)
C34 C32 C29 104.0(4)
C33 C32 C29 111.2(4)
C34 C32 C35 107.2(4)
C33 C32 C35 112.0(4)
C29 C32 C35 108.7(4)
C32 C33 H33A 109.5
C32 C33 H33B 109.5
H33A C33 H33B 109.5
C32 C33 H33C 109.5
H33A C33 H33C 109.5
H33B C33 H33C 109.5
O1 C34 C32 124.2(5)
O1 C34 C30 121.3(4)
C32 C34 C30 114.4(4)
C37 C35 C32 113.3(4)
C37 C35 H35A 108.9
C32 C35 H35A 108.9
C37 C35 H35B 108.9
C32 C35 H35B 108.9
H35A C35 H35B 107.7
C31 C36 C39 115.2(3)
C31 C36 C37 104.8(3)
C39 C36 C37 114.5(4)
C31 C36 H36 107.3
C39 C36 H36 107.3
C37 C36 H36 107.3
C38 C37 C35 107.4(3)
C38 C37 C27 116.1(3)
C35 C37 C27 103.9(4)
C38 C37 C36 114.5(3)
C35 C37 C36 109.5(3)
C27 C37 C36 104.9(3)
C37 C38 C025 117.0(3)
C37 C38 H38A 108.1
C025 C38 H38A 108.1
C37 C38 H38B 108.1
C025 C38 H38B 108.1
H38A C38 H38B 107.3
C39 C40 H40A 109.5
C39 C40 H40B 109.5
H40A C40 H40B 109.5
C39 C40 H40C 109.5
H40A C40 H40C 109.5
H40B C40 H40C 109.5
C42 C39 C48 110.0(4)
C42 C39 C36 108.8(4)
C48 C39 C36 107.8(3)
C42 C39 C40 107.5(3)
C48 C39 C40 114.5(4)
C36 C39 C40 108.0(4)
C42 C41 C43 122.6(4)
C42 C41 H41 118.7
C43 C41 H41 118.7
C41 C42 C39 125.2(4)
C41 C42 H42 117.4
C39 C42 H42 117.4
O6 C43 C41 120.4(4)
O6 C43 C44 123.2(4)
C41 C43 C44 116.3(4)
C43 C44 C45 110.3(4)
C43 C44 C46 106.1(3)
C45 C44 C46 107.7(4)
C43 C44 C48 106.8(3)
C45 C44 C48 110.7(4)
C46 C44 C48 115.1(4)
C44 C45 H45A 109.5
C44 C45 H45B 109.5
H45A C45 H45B 109.5
C44 C45 H45C 109.5
H45A C45 H45C 109.5
H45B C45 H45C 109.5
C44 C46 H46A 109.5
C44 C46 H46B 109.5
H46A C46 H46B 109.5
C44 C46 H46C 109.5
H46A C46 H46C 109.5
H46B C46 H46C 109.5
C49 C47 H47A 109.5
C49 C47 H47B 109.5
H47A C47 H47B 109.5
C49 C47 H47C 109.5
H47A C47 H47C 109.5
H47B C47 H47C 109.5
C025 C48 C39 110.6(3)
C025 C48 C44 113.9(4)
C39 C48 C44 115.7(3)
C025 C48 H48 105.1
C39 C48 H48 105.1
C44 C48 H48 105.1
C47 C49 C50 113.1(4)
C47 C49 C59 111.8(4)
C50 C49 C59 109.4(3)
C47 C49 C51 111.8(4)
C50 C49 C51 104.0(4)
C59 C49 C51 106.2(4)
O11 C50 C49 123.9(5)
O11 C50 C56 121.6(5)
C49 C50 C56 114.5(4)
O12 C51 C52 113.9(4)
O12 C51 C49 107.6(4)
C52 C51 C49 106.8(3)
O12 C51 H51 109.5
C52 C51 H51 109.5
C49 C51 H51 109.5
C53 C52 C51 118.5(4)
C53 C52 C55 103.3(3)
C51 C52 C55 112.5(3)
C53 C52 H52 107.4
C51 C52 H52 107.4
C55 C52 H52 107.4
O13 C53 O14 119.4(4)
O13 C53 C52 131.6(4)
O14 C53 C52 109.0(4)
O14 C54 C55 105.5(3)
O14 C54 H54A 110.6
C55 C54 H54A 110.6
O14 C54 H54B 110.6
C55 C54 H54B 110.6
H54A C54 H54B 108.8
C54 C55 C52 99.9(3)
C54 C55 C60 119.4(3)
C52 C55 C60 111.2(3)
C54 C55 C56 113.0(4)
C52 C55 C56 112.8(3)
C60 C55 C56 101.2(3)
C58 C56 C57 113.1(4)
C58 C56 C50 109.9(4)
C57 C56 C50 106.7(4)
C58 C56 C55 118.3(4)
C57 C56 C55 100.8(3)
C50 C56 C55 107.1(4)
C61 C57 C56 104.7(3)
C61 C57 H57A 110.8
C56 C57 H57A 110.8
C61 C57 H57B 110.8
C56 C57 H57B 110.8
H57A C57 H57B 108.9
C56 C58 H58A 109.5
C56 C58 H58B 109.5
H58A C58 H58B 109.5
C56 C58 H58C 109.5
H58A C58 H58C 109.5
H58B C58 H58C 109.5
C49 C59 C60 113.1(4)
C49 C59 H59A 109.0
C60 C59 H59A 109.0
C49 C59 H59B 109.0
C60 C59 H59B 109.0
H59A C59 H59B 107.8
C62 C60 C55 116.4(3)
C62 C60 C59 108.0(3)
C55 C60 C59 103.7(3)
C62 C60 C61 114.1(3)
C55 C60 C61 105.2(3)
C59 C60 C61 108.8(3)
C57 C61 C65 114.3(3)
C57 C61 C60 104.6(3)
C65 C61 C60 114.3(3)
C57 C61 H61 107.8
C65 C61 H61 107.8
C60 C61 H61 107.8
C60 C62 C63 117.2(3)
C60 C62 H62A 108.0
C63 C62 H62A 108.0
C60 C62 H62B 108.0
C63 C62 H62B 108.0
H62A C62 H62B 107.3
C64 C63 C62 112.5(3)
C64 C63 H63A 109.1
C62 C63 H63A 109.1
C64 C63 H63B 109.1
C62 C63 H63B 109.1
H63A C63 H63B 107.8
C63 C64 C65 110.1(3)
C63 C64 C70 114.4(3)
C65 C64 C70 116.9(3)
C63 C64 H64 104.7
C65 C64 H64 104.7
C70 C64 H64 104.7
C67 C65 C64 111.3(3)
C67 C65 C66 107.0(3)
C64 C65 C66 114.6(3)
C67 C65 C61 107.7(3)
C64 C65 C61 106.9(3)
C66 C65 C61 109.0(3)
C65 C66 H66A 109.5
C65 C66 H66B 109.5
H66A C66 H66B 109.5
C65 C66 H66C 109.5
H66A C66 H66C 109.5
H66B C66 H66C 109.5
C68 C67 C65 124.1(4)
C68 C67 H67 117.9
C65 C67 H67 117.9
C67 C68 C69 123.0(4)
C67 C68 H68 118.5
C69 C68 H68 118.5
O10 C69 C68 120.2(4)
O10 C69 C70 121.7(4)
C68 C69 C70 118.0(4)
C69 C70 C72 110.7(4)
C69 C70 C71 104.1(3)
C72 C70 C71 108.7(3)
C69 C70 C64 108.4(3)
C72 C70 C64 110.0(3)
C71 C70 C64 114.8(4)
C70 C71 H71A 109.5
C70 C71 H71B 109.5
H71A C71 H71B 109.5
C70 C71 H71C 109.5
H71A C71 H71C 109.5
H71B C71 H71C 109.5
C70 C72 H72A 109.5
C70 C72 H72B 109.5
H72A C72 H72B 109.5
C70 C72 H72C 109.5
H72A C72 H72C 109.5
H72B C72 H72C 109.5
C9 C11 C3' 104.1(4)
C9 C11 H11A 110.9
C3' C11 H11A 110.9
C9 C11 H11B 110.9
C3' C11 H11B 110.9
H11A C11 H11B 109.0
C5 C6 C7 114.5(4)
C5 C6 H6A 108.6
C7 C6 H6A 108.6
C5 C6 H6B 108.6
C7 C6 H6B 108.6
H6A C6 H6B 107.6
C6 C7 C8 116.5(3)
C6 C7 H7A 108.2
C8 C7 H7A 108.2
C6 C7 H7B 108.2
C8 C7 H7B 108.2
H7A C7 H7B 107.3
C51 O12 H12 109.5
C7 C8 C2' 115.4(4)
C7 C8 C9 114.5(4)
C2' C8 C9 105.4(3)
C7 C8 C12 106.4(4)
C2' C8 C12 104.6(3)
C9 C8 C12 110.0(4)
C5' C12 C8 112.9(4)
C5' C12 H12A 109.0
C8 C12 H12A 109.0
C5' C12 H12B 109.0
C8 C12 H12B 109.0
H12A C12 H12B 107.8
C53 O14 C54 109.7(3)
C1' C2' C7' 100.6(3)
C1' C2' C3' 113.7(3)
C7' C2' C3' 112.4(3)
C1' C2' C8 119.8(3)
C7' C2' C8 110.9(3)
C3' C2' C8 99.9(3)
C1 C2 C3 122.8(4)
C1 C2 H2A 118.6
C3 C2 H2A 118.6
O1' C1' C2' 105.1(3)
O1' C1' H1'1 110.7
C2' C1' H1'1 110.7
O1' C1' H1'2 110.7
C2' C1' H1'2 110.7
H1'1 C1' H1'2 108.8
C8' C7' C2' 102.6(3)
C8' C7' C6' 119.0(4)
C2' C7' C6' 113.9(3)
C8' C7' H7' 106.8
C2' C7' H7' 106.8
C6' C7' H7' 106.8
O8' C8' O1' 120.9(4)
O8' C8' C7' 130.3(4)
O1' C8' C7' 108.8(4)
O6' C6' C7' 113.8(4)
O6' C6' C5' 108.3(4)
C7' C6' C5' 106.5(4)
O6' C6' H6'1 109.4
C7' C6' H6'1 109.4
C5' C6' H6'1 109.4
C4' C5' C10' 113.9(5)
C4' C5' C12 107.5(4)
C10' C5' C12 111.8(5)
C4' C5' C6' 105.7(4)
C10' C5' C6' 110.4(4)
C12 C5' C6' 107.3(4)
C5' C10' H10A 109.5
C5' C10' H10B 109.5
H10A C10' H10B 109.5
C5' C10' H10C 109.5
H10A C10' H10C 109.5
H10B C10' H10C 109.5
C3' C9' H9'1 109.5
C3' C9' H9'2 109.5
H9'1 C9' H9'2 109.5
C3' C9' H9'3 109.5
H9'1 C9' H9'3 109.5
H9'2 C9' H9'3 109.5
O4' C4' C5' 123.9(5)
O4' C4' C3' 121.2(6)
C5' C4' C3' 114.9(4)
O5 C24 O4 121.1(5)
O5 C24 C25 128.1(5)
O4 C24 C25 110.8(4)
C9' C3' C11 112.5(4)
C9' C3' C2' 118.4(4)
C11 C3' C2' 100.9(3)
C9' C3' C4' 109.7(4)
C11 C3' C4' 107.3(4)
C2' C3' C4' 107.3(4)
C48 C025 C38 113.7(4)
C48 C025 H02A 108.8
C38 C025 H02A 108.8
C48 C025 H02B 108.8
C38 C025 H02B 108.8
H02A C025 H02B 107.7
C24 C25 C29 119.9(4)
C24 C25 C27 103.5(4)
C29 C25 C27 112.3(3)
C24 C25 H25 106.8
C29 C25 H25 106.8
C27 C25 H25 106.8
O4 C26 C27 105.2(3)
O4 C26 H26A 110.7
C27 C26 H26A 110.7
O4 C26 H26B 110.7
C27 C26 H26B 110.7
H26A C26 H26B 108.8
C25 C27 C26 100.1(3)
C25 C27 C37 111.1(3)
C26 C27 C37 119.5(4)
C25 C27 C30 113.1(3)
C26 C27 C30 113.0(4)
C37 C27 C30 100.7(3)
C1S O1S H1S 109.5
C2S O2S H2S 109.5
O1S C1S H1S1 109.5
O1S C1S H1S2 109.5
H1S1 C1S H1S2 109.5
O1S C1S H1S3 109.5
H1S1 C1S H1S3 109.5
H1S2 C1S H1S3 109.5
O2S C2S H2S1 109.5
O2S C2S H2S2 109.5
H2S1 C2S H2S2 109.5
O2S C2S H2S3 109.5
H2S1 C2S H2S3 109.5
H2S2 C2S H2S3 109.5

loop_
_geom_bond_atom_site_label_1
_geom_bond_atom_site_label_2
_geom_bond_distance
O1 C34 1.212(6)
C3 O3 1.222(6)
C3 C2 1.467(7)
C3 C4 1.521(5)
O2 C29 1.415(6)
O2 H2 0.8400
C4 C14 1.532(7)
C4 C15 1.538(7)
C4 C5 1.545(5)
O5 C24 1.227(6)
C14 H14A 0.9800
C14 H14B 0.9800
C14 H14C 0.9800
O4 C24 1.329(6)
O4 C26 1.463(5)
C15 H15A 0.9800
C15 H15B 0.9800
C15 H15C 0.9800
O6 C43 1.218(6)
C5 C6 1.533(5)
C5 C10 1.549(6)
C5 H5 1.0000
C10 C1 1.487(7)
C10 C13 1.546(6)
C10 C9 1.567(6)
C1 C2 1.342(8)
C1 H1 0.9500
O1' C8' 1.352(6)
O1' C1' 1.463(5)
O8' C8' 1.194(6)
C13 H13A 0.9800
C13 H13B 0.9800
C13 H13C 0.9800
C9 C11 1.535(7)
C9 C8 1.565(6)
C9 H9 1.0000
O6' C6' 1.413(6)
O6' H6' 0.8400
C29 C25 1.534(7)
C29 C32 1.542(6)
C29 H29 1.0000
C28 C30 1.519(7)
C28 H28A 0.9800
C28 H28B 0.9800
C28 H28C 0.9800
C30 C31 1.536(5)
C30 C34 1.544(7)
C30 C27 1.557(5)
C31 C36 1.536(6)
C31 H31A 0.9900
C31 H31B 0.9900
C32 C34 1.519(7)
C32 C33 1.522(7)
C32 C35 1.550(7)
C33 H33A 0.9800
C33 H33B 0.9800
C33 H33C 0.9800
C35 C37 1.548(6)
C35 H35A 0.9900
C35 H35B 0.9900
C36 C39 1.553(6)
C36 C37 1.589(5)
C36 H36 1.0000
C37 C38 1.542(6)
C37 C27 1.557(6)
C38 C025 1.552(6)
C38 H38A 0.9900
C38 H38B 0.9900
C40 C39 1.557(6)
C40 H40A 0.9800
C40 H40B 0.9800
C40 H40C 0.9800
C39 C42 1.503(6)
C39 C48 1.550(6)
C41 C42 1.326(7)
C41 C43 1.477(7)
C41 H41 0.9500
C42 H42 0.9500
C43 C44 1.533(6)
C44 C45 1.537(6)
C44 C46 1.547(6)
C44 C48 1.551(6)
C45 H45A 0.9800
C45 H45B 0.9800
C45 H45C 0.9800
C46 H46A 0.9800
C46 H46B 0.9800
C46 H46C 0.9800
C47 C49 1.513(6)
C47 H47A 0.9800
C47 H47B 0.9800
C47 H47C 0.9800
C48 C025 1.533(5)
C48 H48 1.0000
C49 C50 1.523(7)
C49 C59 1.547(6)
C49 C51 1.556(6)
C50 O11 1.209(6)
C50 C56 1.539(6)
C51 O12 1.419(6)
C51 C52 1.536(6)
C51 H51 1.0000
C52 C53 1.496(7)
C52 C55 1.546(6)
C52 H52 1.0000
C53 O13 1.208(6)
C53 O14 1.373(5)
C54 O14 1.465(5)
C54 C55 1.532(6)
C54 H54A 0.9900
C54 H54B 0.9900
C55 C60 1.551(6)
C55 C56 1.556(5)
C56 C58 1.518(6)
C56 C57 1.536(5)
C57 C61 1.534(6)
C57 H57A 0.9900
C57 H57B 0.9900
C58 H58A 0.9800
C58 H58B 0.9800
C58 H58C 0.9800
C59 C60 1.554(5)
C59 H59A 0.9900
C59 H59B 0.9900
C60 C62 1.533(5)
C60 C61 1.583(5)
C61 C65 1.552(5)
C61 H61 1.0000
C62 C63 1.555(6)
C62 H62A 0.9900
C62 H62B 0.9900
C63 C64 1.537(6)
C63 H63A 0.9900
C63 H63B 0.9900
C64 C65 1.537(5)
C64 C70 1.550(5)
C64 H64 1.0000
C65 C67 1.501(6)
C65 C66 1.550(6)
C66 H66A 0.9800
C66 H66B 0.9800
C66 H66C 0.9800
C67 C68 1.342(6)
C67 H67 0.9500
C68 C69 1.462(6)
C68 H68 0.9500
C69 O10 1.229(6)
C69 C70 1.528(6)
C70 C72 1.532(6)
C70 C71 1.550(5)
C71 H71A 0.9800
C71 H71B 0.9800
C71 H71C 0.9800
C72 H72A 0.9800
C72 H72B 0.9800
C72 H72C 0.9800
C11 C3' 1.542(6)
C11 H11A 0.9900
C11 H11B 0.9900
C6 C7 1.542(6)
C6 H6A 0.9900
C6 H6B 0.9900
C7 C8 1.545(6)
C7 H7A 0.9900
C7 H7B 0.9900
O12 H12 0.8400
C8 C2' 1.553(5)
C8 C12 1.569(6)
C12 C5' 1.535(8)
C12 H12A 0.9900
C12 H12B 0.9900
C2' C1' 1.510(6)
C2' C7' 1.533(5)
C2' C3' 1.544(5)
O4' C4' 1.212(7)
C2 H2A 0.9500
C1' H1'1 0.9900
C1' H1'2 0.9900
C7' C8' 1.511(6)
C7' C6' 1.536(6)
C7' H7' 1.0000
C6' C5' 1.544(6)
C6' H6'1 1.0000
C5' C4' 1.506(9)
C5' C10' 1.533(7)
C10' H10A 0.9800
C10' H10B 0.9800
C10' H10C 0.9800
C9' C3' 1.528(7)
C9' H9'1 0.9800
C9' H9'2 0.9800
C9' H9'3 0.9800
C4' C3' 1.551(8)
C24 C25 1.496(7)
C025 H02A 0.9900
C025 H02B 0.9900
C25 C27 1.534(5)
C25 H25 1.0000
C26 C27 1.545(6)
C26 H26A 0.9900
C26 H26B 0.9900
O1S C1S 1.403(8)
O1S H1S 0.8400
O2S C2S 1.319(12)
O2S H2S 0.8400
C1S H1S1 0.9800
C1S H1S2 0.9800
C1S H1S3 0.9800
C2S H2S1 0.9800
C2S H2S2 0.9800
C2S H2S3 0.9800

loop_
_geom_hbond_atom_site_label_D
_geom_hbond_atom_site_label_H
_geom_hbond_atom_site_label_A
_geom_hbond_distance_DH
_geom_hbond_distance_HA
_geom_hbond_distance_DA
_geom_hbond_angle_DHA
_geom_hbond_site_symmetry_A
C1S H1S3 O14 0.98 2.60 3.155(7) 116.0 .
C1S H1S3 O1' 0.98 2.58 3.428(7) 145.1 .
C1S H1S1 O4 0.98 2.47 3.372(7) 153.1 1_655
O2S H2S O11 0.84 2.18 2.990(9) 162.9 .
O1S H1S O14 0.84 2.41 3.056(6) 133.7 .
O1S H1S O13 0.84 2.09 2.917(6) 166.1 .
C25 H25 O1S 1.00 2.30 3.208(6) 150.2 .
C7' H7' O4' 1.00 2.53 3.486(6) 160.6 1_655
O12 H12 O6 0.84 2.01 2.848(5) 174.7 1_655
C54 H54B O8' 0.99 2.43 3.394(6) 165.0 .
O6' H6' O10 0.84 2.07 2.863(5) 156.4 .
O2 H2 O3 0.84 1.96 2.765(5) 159.9 .
C1S H1S3 O14 0.98 2.60 3.155(7) 116.0 .
C1S H1S3 O1' 0.98 2.58 3.428(7) 145.1 .
C1S H1S1 O4 0.98 2.47 3.372(7) 153.1 1_655
O2S H2S O11 0.84 2.18 2.990(9) 162.9 .
O1S H1S O14 0.84 2.41 3.056(6) 133.7 .
O1S H1S O13 0.84 2.09 2.917(6) 166.1 .
C25 H25 O1S 1.00 2.30 3.208(6) 150.2 .
C7' H7' O4' 1.00 2.53 3.486(6) 160.6 1_655
O12 H12 O6 0.84 2.01 2.848(5) 174.7 1_655
C54 H54B O8' 0.99 2.43 3.394(6) 165.0 .
O6' H6' O10 0.84 2.07 2.863(5) 156.4 .
O2 H2 O3 0.84 1.96 2.765(5) 159.9 .
C1S H1S3 O14 0.98 2.60 3.155(7) 116.0 .
C1S H1S3 O1' 0.98 2.58 3.428(7) 145.1 .
C1S H1S1 O4 0.98 2.47 3.372(7) 153.1 1_655
O2S H2S O11 0.84 2.18 2.990(9) 162.9 .
O1S H1S O14 0.84 2.41 3.056(6) 133.7 .
O1S H1S O13 0.84 2.09 2.917(6) 166.1 .
C25 H25 O1S 1.00 2.30 3.208(6) 150.2 .
C7' H7' O4' 1.00 2.53 3.486(6) 160.6 1_655
O12 H12 O6 0.84 2.01 2.848(5) 174.7 1_655
C54 H54B O8' 0.99 2.43 3.394(6) 165.0 .
O6' H6' O10 0.84 2.07 2.863(5) 156.4 .
O2 H2 O3 0.84 1.96 2.765(5) 159.9 .
C1S H1S3 O14 0.98 2.60 3.155(7) 116.0 .
C1S H1S3 O1' 0.98 2.58 3.428(7) 145.1 .
C1S H1S1 O4 0.98 2.47 3.372(7) 153.1 1_655
O2S H2S O11 0.84 2.18 2.990(9) 162.9 .
O1S H1S O14 0.84 2.41 3.056(6) 133.7 .
O1S H1S O13 0.84 2.09 2.917(6) 166.1 .
C25 H25 O1S 1.00 2.30 3.208(6) 150.2 .
C7' H7' O4' 1.00 2.53 3.486(6) 160.6 1_655
O12 H12 O6 0.84 2.01 2.848(5) 174.7 1_655
C54 H54B O8' 0.99 2.43 3.394(6) 165.0 .
O6' H6' O10 0.84 2.07 2.863(5) 156.4 .
O2 H2 O3 0.84 1.96 2.765(5) 159.9 .
C1S H1S3 O14 0.98 2.60 3.155(7) 116.0 .
C1S H1S3 O1' 0.98 2.58 3.428(7) 145.1 .
C1S H1S1 O4 0.98 2.47 3.372(7) 153.1 1_655
O2S H2S O11 0.84 2.18 2.990(9) 162.9 .
O1S H1S O14 0.84 2.41 3.056(6) 133.7 .
O1S H1S O13 0.84 2.09 2.917(6) 166.1 .
C25 H25 O1S 1.00 2.30 3.208(6) 150.2 .
C7' H7' O4' 1.00 2.53 3.486(6) 160.6 1_655
O12 H12 O6 0.84 2.01 2.848(5) 174.7 1_655
C54 H54B O8' 0.99 2.43 3.394(6) 165.0 .
O6' H6' O10 0.84 2.07 2.863(5) 156.4 .
O2 H2 O3 0.84 1.96 2.765(5) 159.9 .
O2 H2 O3 0.84 1.96 2.765(5) 159.9 .
O6' H6' O10 0.84 2.07 2.863(5) 156.4 .
C54 H54B O8' 0.99 2.43 3.394(6) 165.0 .
O12 H12 O6 0.84 2.01 2.848(5) 174.7 1_655
C7' H7' O4' 1.00 2.53 3.486(6) 160.6 1_655
C25 H25 O1S 1.00 2.30 3.208(6) 150.2 .
O1S H1S O13 0.84 2.09 2.917(6) 166.1 .
O1S H1S O14 0.84 2.41 3.056(6) 133.7 .
O2S H2S O11 0.84 2.18 2.990(9) 162.9 .
C1S H1S1 O4 0.98 2.47 3.372(7) 153.1 1_655
C1S H1S3 O1' 0.98 2.58 3.428(7) 145.1 .
C1S H1S3 O14 0.98 2.60 3.155(7) 116.0 .
O2 H2 O3 0.84 1.96 2.765(5) 159.9 .
O6' H6' O10 0.84 2.07 2.863(5) 156.4 .
C54 H54B O8' 0.99 2.43 3.394(6) 165.0 .
O12 H12 O6 0.84 2.01 2.848(5) 174.7 1_655
C7' H7' O4' 1.00 2.53 3.486(6) 160.6 1_655
C25 H25 O1S 1.00 2.30 3.208(6) 150.2 .
O1S H1S O13 0.84 2.09 2.917(6) 166.1 .
O1S H1S O14 0.84 2.41 3.056(6) 133.7 .
O2S H2S O11 0.84 2.18 2.990(9) 162.9 .
C1S H1S1 O4 0.98 2.47 3.372(7) 153.1 1_655
C1S H1S3 O1' 0.98 2.58 3.428(7) 145.1 .
C1S H1S3 O14 0.98 2.60 3.155(7) 116.0 .
O2 H2 O3 0.84 1.96 2.765(5) 159.9 .
O6' H6' O10 0.84 2.07 2.863(5) 156.4 .
C54 H54B O8' 0.99 2.43 3.394(6) 165.0 .
O12 H12 O6 0.84 2.01 2.848(5) 174.7 1_655
C7' H7' O4' 1.00 2.53 3.486(6) 160.6 1_655
C25 H25 O1S 1.00 2.30 3.208(6) 150.2 .
O1S H1S O13 0.84 2.09 2.917(6) 166.1 .
O1S H1S O14 0.84 2.41 3.056(6) 133.7 .
O2S H2S O11 0.84 2.18 2.990(9) 162.9 .
C1S H1S1 O4 0.98 2.47 3.372(7) 153.1 1_655
C1S H1S3 O1' 0.98 2.58 3.428(7) 145.1 .
C1S H1S3 O14 0.98 2.60 3.155(7) 116.0 .
O2 H2 O3 0.84 1.96 2.765(5) 159.9 .
O6' H6' O10 0.84 2.07 2.863(5) 156.4 .
C54 H54B O8' 0.99 2.43 3.394(6) 165.0 .
O12 H12 O6 0.84 2.01 2.848(5) 174.7 1_655
C7' H7' O4' 1.00 2.53 3.486(6) 160.6 1_655
C25 H25 O1S 1.00 2.30 3.208(6) 150.2 .
O1S H1S O13 0.84 2.09 2.917(6) 166.1 .
O1S H1S O14 0.84 2.41 3.056(6) 133.7 .
O2S H2S O11 0.84 2.18 2.990(9) 162.9 .
C1S H1S1 O4 0.98 2.47 3.372(7) 153.1 1_655
C1S H1S3 O1' 0.98 2.58 3.428(7) 145.1 .
C1S H1S3 O14 0.98 2.60 3.155(7) 116.0 .
O2 H2 O3 0.84 1.96 2.765(5) 159.9 .
O6' H6' O10 0.84 2.07 2.863(5) 156.4 .
C54 H54B O8' 0.99 2.43 3.394(6) 165.0 .
O12 H12 O6 0.84 2.01 2.848(5) 174.7 1_655
C7' H7' O4' 1.00 2.53 3.486(6) 160.6 1_655
C25 H25 O1S 1.00 2.30 3.208(6) 150.2 .
O1S H1S O13 0.84 2.09 2.917(6) 166.1 .
O1S H1S O14 0.84 2.41 3.056(6) 133.7 .
O2S H2S O11 0.84 2.18 2.990(9) 162.9 .
C1S H1S1 O4 0.98 2.47 3.372(7) 153.1 1_655
C1S H1S3 O1' 0.98 2.58 3.428(7) 145.1 .
C1S H1S3 O14 0.98 2.60 3.155(7) 116.0 .

loop_
_geom_torsion_atom_site_label_1
_geom_torsion_atom_site_label_2
_geom_torsion_atom_site_label_3
_geom_torsion_atom_site_label_4
_geom_torsion
O3 C3 C4 C14 -82.3(6)
C2 C3 C4 C14 91.0(5)
O3 C3 C4 C15 34.1(6)
C2 C3 C4 C15 -152.7(4)
O3 C3 C4 C5 152.6(4)
C2 C3 C4 C5 -34.2(5)
C3 C4 C5 C6 -176.8(4)
C14 C4 C5 C6 64.7(6)
C15 C4 C5 C6 -59.0(5)
C3 C4 C5 C10 53.2(5)
C14 C4 C5 C10 -65.3(5)
C15 C4 C5 C10 170.9(4)
C6 C5 C10 C1 -174.1(4)
C4 C5 C10 C1 -42.6(5)
C6 C5 C10 C13 -52.2(5)
C4 C5 C10 C13 79.3(5)
C6 C5 C10 C9 68.0(5)
C4 C5 C10 C9 -160.5(4)
C13 C10 C1 C2 -112.5(6)
C5 C10 C1 C2 12.9(7)
C9 C10 C1 C2 130.1(5)
C1 C10 C9 C11 -38.2(5)
C13 C10 C9 C11 -155.7(4)
C5 C10 C9 C11 80.4(4)
C1 C10 C9 C8 -159.7(4)
C13 C10 C9 C8 82.8(5)
C5 C10 C9 C8 -41.1(5)
C28 C30 C31 C36 171.6(4)
C34 C30 C31 C36 -67.3(4)
C27 C30 C31 C36 44.1(4)
O2 C29 C32 C34 48.7(5)
C25 C29 C32 C34 -73.7(4)
O2 C29 C32 C33 -73.6(5)
C25 C29 C32 C33 164.0(4)
O2 C29 C32 C35 162.7(4)
C25 C29 C32 C35 40.3(5)
C33 C32 C34 O1 -3.1(7)
C29 C32 C34 O1 -124.0(5)
C35 C32 C34 O1 121.0(5)
C33 C32 C34 C30 178.9(4)
C29 C32 C34 C30 58.0(5)
C35 C32 C34 C30 -57.0(5)
C28 C30 C34 O1 57.7(5)
C31 C30 C34 O1 -65.8(6)
C27 C30 C34 O1 -173.2(4)
C28 C30 C34 C32 -124.2(4)
C31 C30 C34 C32 112.3(4)
C27 C30 C34 C32 4.9(5)
C34 C32 C35 C37 38.5(5)
C33 C32 C35 C37 163.4(4)
C29 C32 C35 C37 -73.3(5)
C30 C31 C36 C39 -148.8(3)
C30 C31 C36 C37 -22.1(4)
C32 C35 C37 C38 150.6(4)
C32 C35 C37 C27 27.1(5)
C32 C35 C37 C36 -84.5(4)
C31 C36 C37 C38 -136.5(4)
C39 C36 C37 C38 -9.5(5)
C31 C36 C37 C35 102.8(4)
C39 C36 C37 C35 -130.1(4)
C31 C36 C37 C27 -8.1(4)
C39 C36 C37 C27 119.0(4)
C35 C37 C38 C025 161.3(4)
C27 C37 C38 C025 -83.0(5)
C36 C37 C38 C025 39.5(5)
C31 C36 C39 C42 -40.4(5)
C37 C36 C39 C42 -162.0(3)
C31 C36 C39 C48 78.9(4)
C37 C36 C39 C48 -42.7(5)
C31 C36 C39 C40 -156.9(3)
C37 C36 C39 C40 81.6(4)
C43 C41 C42 C39 2.6(7)
C48 C39 C42 C41 9.3(6)
C36 C39 C42 C41 127.2(5)
C40 C39 C42 C41 -116.0(5)
C42 C41 C43 O6 -167.5(5)
C42 C41 C43 C44 15.9(6)
O6 C43 C44 C45 20.5(6)
C41 C43 C44 C45 -162.9(4)
O6 C43 C44 C46 -95.9(5)
C41 C43 C44 C46 80.7(5)
O6 C43 C44 C48 140.9(4)
C41 C43 C44 C48 -42.6(5)
C42 C39 C48 C025 -171.5(4)
C36 C39 C48 C025 69.9(4)
C40 C39 C48 C025 -50.3(5)
C42 C39 C48 C44 -40.1(5)
C36 C39 C48 C44 -158.6(3)
C40 C39 C48 C44 81.2(4)
C43 C44 C48 C025 -174.0(3)
C45 C44 C48 C025 -53.9(5)
C46 C44 C48 C025 68.6(5)
C43 C44 C48 C39 56.1(5)
C45 C44 C48 C39 176.2(4)
C46 C44 C48 C39 -61.3(5)
C47 C49 C50 O11 -0.3(6)
C59 C49 C50 O11 125.0(5)
C51 C49 C50 O11 -121.9(5)
C47 C49 C50 C56 -178.6(4)
C59 C49 C50 C56 -53.3(5)
C51 C49 C50 C56 59.9(4)
C47 C49 C51 O12 -71.4(5)
C50 C49 C51 O12 51.0(4)
C59 C49 C51 O12 166.4(4)
C47 C49 C51 C52 166.0(4)
C50 C49 C51 C52 -71.7(4)
C59 C49 C51 C52 43.8(5)
O12 C51 C52 C53 23.1(5)
C49 C51 C52 C53 141.7(4)
O12 C51 C52 C55 -97.3(4)
C49 C51 C52 C55 21.2(5)
C51 C52 C53 O13 32.3(7)
C55 C52 C53 O13 157.3(5)
C51 C52 C53 O14 -150.1(4)
C55 C52 C53 O14 -25.0(4)
O14 C54 C55 C52 -32.1(4)
O14 C54 C55 C60 -153.4(3)
O14 C54 C55 C56 87.9(4)
C53 C52 C55 C54 33.9(4)
C51 C52 C55 C54 162.8(4)
C53 C52 C55 C60 160.9(3)
C51 C52 C55 C60 -70.2(4)
C53 C52 C55 C56 -86.3(4)
C51 C52 C55 C56 42.6(5)
O11 C50 C56 C58 54.2(5)
C49 C50 C56 C58 -127.4(4)
O11 C50 C56 C57 -68.7(5)
C49 C50 C56 C57 109.6(4)
O11 C50 C56 C55 -176.1(4)
C49 C50 C56 C55 2.3(5)
C54 C55 C56 C58 -42.5(5)
C52 C55 C56 C58 69.9(5)
C60 C55 C56 C58 -171.3(4)
C54 C55 C56 C57 81.4(4)
C52 C55 C56 C57 -166.2(4)
C60 C55 C56 C57 -47.4(4)
C54 C55 C56 C50 -167.2(3)
C52 C55 C56 C50 -54.8(5)
C60 C55 C56 C50 64.0(4)
C58 C56 C57 C61 171.4(3)
C50 C56 C57 C61 -67.7(4)
C55 C56 C57 C61 44.0(4)
C47 C49 C59 C60 161.5(4)
C50 C49 C59 C60 35.5(5)
C51 C49 C59 C60 -76.2(5)
C54 C55 C60 C62 36.2(5)
C52 C55 C60 C62 -79.2(4)
C56 C55 C60 C62 160.8(3)
C54 C55 C60 C59 154.6(4)
C52 C55 C60 C59 39.2(4)
C56 C55 C60 C59 -80.8(4)
C54 C55 C60 C61 -91.2(4)
C52 C55 C60 C61 153.4(3)
C56 C55 C60 C61 33.4(4)
C49 C59 C60 C62 152.8(4)
C49 C59 C60 C55 28.7(5)
C49 C59 C60 C61 -82.9(4)
C56 C57 C61 C65 -148.6(3)
C56 C57 C61 C60 -22.9(4)
C62 C60 C61 C57 -135.7(4)
C55 C60 C61 C57 -6.9(4)
C59 C60 C61 C57 103.7(4)
C62 C60 C61 C65 -10.0(5)
C55 C60 C61 C65 118.8(4)
C59 C60 C61 C65 -130.6(4)
C55 C60 C62 C63 -82.1(5)
C59 C60 C62 C63 161.8(4)
C61 C60 C62 C63 40.7(5)
C60 C62 C63 C64 -14.1(6)
C62 C63 C64 C65 -42.4(5)
C62 C63 C64 C70 -176.4(4)
C63 C64 C65 C67 -170.4(3)
C70 C64 C65 C67 -37.7(5)
C63 C64 C65 C66 -48.7(4)
C70 C64 C65 C66 84.0(4)
C63 C64 C65 C61 72.2(4)
C70 C64 C65 C61 -155.1(3)
C57 C61 C65 C67 -43.0(5)
C60 C61 C65 C67 -163.5(3)
C57 C61 C65 C64 76.7(4)
C60 C61 C65 C64 -43.7(5)
C57 C61 C65 C66 -158.9(3)
C60 C61 C65 C66 80.7(4)
C64 C65 C67 C68 9.1(5)
C66 C65 C67 C68 -116.9(4)
C61 C65 C67 C68 126.0(4)
C65 C67 C68 C69 4.6(6)
C67 C68 C69 O10 -174.6(4)
C67 C68 C69 C70 10.3(6)
O10 C69 C70 C72 28.6(5)
C68 C69 C70 C72 -156.3(3)
O10 C69 C70 C71 -88.0(5)
C68 C69 C70 C71 87.1(4)
O10 C69 C70 C64 149.4(4)
C68 C69 C70 C64 -35.6(5)
C63 C64 C70 C69 -179.1(3)
C65 C64 C70 C69 50.2(5)
C63 C64 C70 C72 -57.9(5)
C65 C64 C70 C72 171.4(3)
C63 C64 C70 C71 65.1(5)
C65 C64 C70 C71 -65.7(5)
C8 C9 C11 C3' -21.1(5)
C10 C9 C11 C3' -148.3(4)
C4 C5 C6 C7 -172.3(4)
C10 C5 C6 C7 -39.8(5)
C5 C6 C7 C8 -14.8(6)
C6 C7 C8 C2' -81.9(5)
C6 C7 C8 C9 40.7(6)
C6 C7 C8 C12 162.5(4)
C11 C9 C8 C7 -137.6(4)
C10 C9 C8 C7 -10.9(5)
C11 C9 C8 C2' -9.7(4)
C10 C9 C8 C2' 117.0(4)
C11 C9 C8 C12 102.5(4)
C10 C9 C8 C12 -130.7(4)
C7 C8 C12 C5' 149.5(4)
C2' C8 C12 C5' 26.8(5)
C9 C8 C12 C5' -85.9(5)
O13 C53 O14 C54 -177.7(4)
C52 C53 O14 C54 4.2(5)
C55 C54 O14 C53 18.6(4)
C7 C8 C2' C1' 38.9(5)
C9 C8 C2' C1' -88.5(4)
C12 C8 C2' C1' 155.5(4)
C7 C8 C2' C7' -77.5(4)
C9 C8 C2' C7' 155.1(3)
C12 C8 C2' C7' 39.0(5)
C7 C8 C2' C3' 163.7(3)
C9 C8 C2' C3' 36.3(4)
C12 C8 C2' C3' -79.7(4)
C10 C1 C2 C3 4.8(8)
O3 C3 C2 C1 -179.6(5)
C4 C3 C2 C1 7.0(7)
C8' O1' C1' C2' 20.0(5)
C7' C2' C1' O1' -33.1(4)
C3' C2' C1' O1' 87.2(4)
C8 C2' C1' O1' -154.8(3)
C1' C2' C7' C8' 33.9(4)
C3' C2' C7' C8' -87.4(4)
C8 C2' C7' C8' 161.7(3)
C1' C2' C7' C6' 163.9(4)
C3' C2' C7' C6' 42.6(5)
C8 C2' C7' C6' -68.3(4)
C1' O1' C8' O8' -179.7(4)
C1' O1' C8' C7' 2.7(5)
C2' C7' C8' O8' 158.9(5)
C6' C7' C8' O8' 32.0(7)
C2' C7' C8' O1' -23.8(4)
C6' C7' C8' O1' -150.7(4)
C8' C7' C6' O6' 22.0(5)
C2' C7' C6' O6' -99.3(4)
C8' C7' C6' C5' 141.2(4)
C2' C7' C6' C5' 19.9(5)
C8 C12 C5' C4' 38.5(6)
C8 C12 C5' C10' 164.2(5)
C8 C12 C5' C6' -74.7(5)
O6' C6' C5' C4' 53.3(5)
C7' C6' C5' C4' -69.4(5)
O6' C6' C5' C10' -70.2(6)
C7' C6' C5' C10' 167.1(5)
O6' C6' C5' C12 167.8(4)
C7' C6' C5' C12 45.0(5)
C10' C5' C4' O4' -2.6(8)
C12 C5' C4' O4' 121.8(6)
C6' C5' C4' O4' -123.9(5)
C10' C5' C4' C3' 179.2(4)
C12 C5' C4' C3' -56.4(5)
C6' C5' C4' C3' 57.9(5)
C26 O4 C24 O5 178.8(4)
C26 O4 C24 C25 1.4(5)
C9 C11 C3' C9' 171.4(4)
C9 C11 C3' C2' 44.2(4)
C9 C11 C3' C4' -67.9(5)
C1' C2' C3' C9' -43.3(5)
C7' C2' C3' C9' 70.1(5)
C8 C2' C3' C9' -172.2(4)
C1' C2' C3' C11 79.9(4)
C7' C2' C3' C11 -166.7(4)
C8 C2' C3' C11 -49.1(4)
C1' C2' C3' C4' -168.0(4)
C7' C2' C3' C4' -54.6(5)
C8 C2' C3' C4' 63.1(4)
O4' C4' C3' C9' 55.7(6)
C5' C4' C3' C9' -126.0(4)
O4' C4' C3' C11 -66.8(6)
C5' C4' C3' C11 111.5(4)
O4' C4' C3' C2' -174.5(5)
C5' C4' C3' C2' 3.8(5)
C39 C48 C025 C38 -40.8(5)
C44 C48 C025 C38 -173.1(4)
C37 C38 C025 C48 -13.9(5)
O5 C24 C25 C29 35.8(7)
O4 C24 C25 C29 -147.0(4)
O5 C24 C25 C27 161.8(4)
O4 C24 C25 C27 -21.1(4)
O2 C29 C25 C24 29.3(5)
C32 C29 C25 C24 146.6(4)
O2 C29 C25 C27 -92.4(4)
C32 C29 C25 C27 24.8(5)
C24 O4 C26 C27 18.8(4)
C24 C25 C27 C26 29.9(4)
C29 C25 C27 C26 160.6(4)
C24 C25 C27 C37 157.1(3)
C29 C25 C27 C37 -72.2(4)
C24 C25 C27 C30 -90.6(4)
C29 C25 C27 C30 40.1(5)
O4 C26 C27 C25 -29.8(4)
O4 C26 C27 C37 -151.2(3)
O4 C26 C27 C30 90.7(4)
C38 C37 C27 C25 -78.1(4)
C35 C37 C27 C25 39.6(4)
C36 C37 C27 C25 154.5(3)
C38 C37 C27 C26 37.7(5)
C35 C37 C27 C26 155.3(3)
C36 C37 C27 C26 -89.8(4)
C38 C37 C27 C30 161.9(3)
C35 C37 C27 C30 -80.4(4)
C36 C37 C27 C30 34.5(4)
C28 C30 C27 C25 68.7(5)
C31 C30 C27 C25 -166.8(4)
C34 C30 C27 C25 -55.6(5)
C28 C30 C27 C26 -44.1(5)
C31 C30 C27 C26 80.4(4)
C34 C30 C27 C26 -168.5(3)
C28 C30 C27 C37 -172.7(4)
C31 C30 C27 C37 -48.2(4)
C34 C30 C27 C37 62.9(4)
